data_7046976
loop_
_publ_author_name
'Daneshmand, Pargol'
'Pinon, Leena'
'Schaper, Frank'

_publ_section_title
;
 Dinuclear iminophenoxide copper complexes in rac-lactide polymerisation.
;
_journal_issue 30
_journal_name_full 'Dalton transactions (Cambridge, England : 2003)'
_journal_page_first 10147
_journal_page_last 10161
_journal_paper_doi 10.1039/c8dt02140f
_journal_volume 47
_journal_year 2018
_chemical_absolute_configuration ad
_chemical_formula_moiety 'C30 H24 Cl4 Cu N2 O2, C7 H8'
_chemical_formula_sum 'C37 H32 Cl4 Cu N2 O2'
_chemical_formula_weight 741.98
_space_group_crystal_system monoclinic
_space_group_IT_number 4
_space_group_name_Hall 'P 2yb'
_space_group_name_H-M_alt 'P 1 21 1'
_symmetry_space_group_name_Hall 'P 2yb'
_symmetry_space_group_name_H-M 'P 1 21 1'
_atom_sites_solution_hydrogens geom
_atom_sites_solution_primary dual
_atom_sites_solution_secondary difmap
_audit_creation_date 2018-04-18
_audit_creation_method
;
Olex2 1.2
(compiled 2018.04.03 svn.r3497 for OlexSys, GUI svn.r5486)
;
_audit_update_record
;
2018-05-24 deposited with the CCDC.
2018-07-05 downloaded from the CCDC.
;
_cell_angle_alpha 90
_cell_angle_beta 96.6030(10)
_cell_angle_gamma 90
_cell_formula_units_Z 2
_cell_length_a 11.0291(3)
_cell_length_b 9.5222(3)
_cell_length_c 16.5393(5)
_cell_measurement_reflns_used 9651
_cell_measurement_temperature 150
_cell_measurement_theta_max 60.65
_cell_measurement_theta_min 3.51
_cell_volume 1725.46(9)
_computing_cell_refinement 'SAINT v8.34A (Bruker, 2013)'
_computing_data_collection 'APEX 2 (2013) Bruker AXS Inc., Madison, WI 53719-1173.'
_computing_data_reduction 'SAINT v8.34A (Bruker, 2013)'
_computing_molecular_graphics 'Olex2 (Dolomanov et al., 2009)'
_computing_publication_material 'Olex2 (Dolomanov et al., 2009)'
_computing_structure_refinement 'XL (Sheldrick, 2008)'
_computing_structure_solution 'ShelXT (Sheldrick, 2015)'
_diffrn_ambient_temperature 150
_diffrn_detector_area_resol_mean 10.24
_diffrn_measured_fraction_theta_full 0.972
_diffrn_measured_fraction_theta_max 0.964
_diffrn_measurement_device_type 'Bruker Venture Metaljet'
_diffrn_measurement_method '\f and \w scans'
_diffrn_radiation_type GaK\a
_diffrn_radiation_wavelength 1.34139
_diffrn_reflns_av_R_equivalents 0.0302
_diffrn_reflns_av_unetI/netI 0.0190
_diffrn_reflns_Laue_measured_fraction_full 0.972
_diffrn_reflns_Laue_measured_fraction_max 0.964
_diffrn_reflns_limit_h_max 14
_diffrn_reflns_limit_h_min -14
_diffrn_reflns_limit_k_max 12
_diffrn_reflns_limit_k_min -11
_diffrn_reflns_limit_l_max 21
_diffrn_reflns_limit_l_min -21
_diffrn_reflns_number 87742
_diffrn_reflns_point_group_measured_fraction_full 0.971
_diffrn_reflns_point_group_measured_fraction_max 0.963
_diffrn_reflns_theta_full 53.000
_diffrn_reflns_theta_max 60.710
_diffrn_reflns_theta_min 2.340
_diffrn_source 'Metal Jet'
_diffrn_standards_number 0
_exptl_absorpt_coefficient_mu 5.467
_exptl_absorpt_correction_T_max 0.7519
_exptl_absorpt_correction_T_min 0.5046
_exptl_absorpt_correction_type multi-scan
_exptl_absorpt_process_details
'SADABS-2014/2 (Bruker,2014/2) was used for absorption correction. wR2(int) was 0.1453 before and 0.0878 after correction. The Ratio of minimum to maximum transmission is 0.6711. The \l/2 correction factor is 0.00150.'
_exptl_crystal_colour red
_exptl_crystal_colour_primary red
_exptl_crystal_density_diffrn 1.428
_exptl_crystal_description block
_exptl_crystal_F_000 762
_exptl_crystal_size_max 0.26
_exptl_crystal_size_mid 0.11
_exptl_crystal_size_min 0.09
_refine_diff_density_max 0.239
_refine_diff_density_min -0.556
_refine_diff_density_rms 0.066
_refine_ls_abs_structure_details
;
 Refined as an inversion twin.
;
_refine_ls_abs_structure_Flack -0.011(3)
_refine_ls_extinction_method none
_refine_ls_goodness_of_fit_ref 1.129
_refine_ls_hydrogen_treatment constr
_refine_ls_matrix_type full
_refine_ls_number_parameters 486
_refine_ls_number_reflns 6152
_refine_ls_number_restraints 251
_refine_ls_restrained_S_all 1.113
_refine_ls_R_factor_all 0.0251
_refine_ls_R_factor_gt 0.0249
_refine_ls_shift/su_max 0.001
_refine_ls_shift/su_mean 0.000
_refine_ls_structure_factor_coef Fsqd
_refine_ls_weighting_details 'w=1/[\s^2^(Fo^2^)+(0.0460P)^2^+0.1991P] where P=(Fo^2^+2Fc^2^)/3'
_refine_ls_weighting_scheme calc
_refine_ls_wR_factor_gt 0.0661
_refine_ls_wR_factor_ref 0.0664
_reflns_Friedel_coverage 0.882
_reflns_Friedel_fraction_full 0.969
_reflns_Friedel_fraction_max 0.961
_reflns_number_gt 6122
_reflns_number_total 6152
_reflns_threshold_expression 'I > 2\s(I)'
_cod_data_source_file c8dt02140f2.cif
_cod_data_source_block comp_15c
_cod_depositor_comments 'Adding full bibliography for 7046963--7046983.cif.'
_cod_database_code 7046976
_shelxl_version_number 2014-3
_shelx_space_group_comment
;
The symmetry employed for this shelxl refinement is uniquely defined
by the following loop, which should always be used as a source of
symmetry information in preference to the above space-group names.
They are only intended as comments.
;
_shelx_estimated_absorpt_t_max 0.639
_shelx_estimated_absorpt_t_min 0.331
_olex2_refinement_description
;
1. Twinned data refinement
 Scales: 1.011(3)
 -0.011(3)
2. Fixed Uiso
 At 1.2 times of:
  All C(H) groups
 At 1.5 times of:
  All C(H,H,H) groups
3. Restrained distances
 C32A-C33A \\sim C33A-C34A \\sim C34A-C35A \\sim C35A-C36A \\sim C36A-C37A
\\sim C37A-C32A \\sim C32B-
 C33B \\sim C33B-C34B \\sim C34B-C35B \\sim C35B-C36B \\sim C36B-C37B \\sim
C37B-C32B
 with sigma of 0.001
 C32A-C34A \\sim C33A-C35A \\sim C34A-C36A \\sim C35A-C37A \\sim C36A-C32A
\\sim C32B-C34B \\sim C33B-
 C35B \\sim C34B-C36B \\sim C35B-C37B \\sim C36B-C32B
 with sigma of 0.02
 C31A-C32A \\sim C31B-C32B
 with sigma of 0.001
 C31A-C33A \\sim C31B-C33B \\sim C31A-C37A \\sim C31B-C37B
 with sigma of 0.02
4. Uiso/Uaniso restraints and constraints
All non-hydrogen atoms have similar U: within 0.8A with sigma of 0.02 and sigma
for terminal atoms of 0.02
5. Rigid body (RIGU) restrains
 C31A, C32A, C33A, C34A, C35A, C36A, C37A, C31B, C32B, C33B, C34B, C35B, C36B,
 C37B
 with sigma for 1-2 distances of 0.002 and sigma for 1-3 distances of 0.002
6. Others
 Sof(C32A)=Sof(C31A)=Sof(H31a)=Sof(H31b)=Sof(H31c)=Sof(C37A)=Sof(H37A)=
 Sof(C36A)=Sof(H36A)=Sof(C35A)=Sof(H35A)=Sof(C34A)=Sof(H34A)=Sof(C33A)=
 Sof(H33A)=1-FVAR(1)
 Sof(C31B)=Sof(H31d)=Sof(H31e)=Sof(H31f)=Sof(C32B)=Sof(C33B)=Sof(H33B)=
 Sof(C34B)=Sof(H34B)=Sof(C35B)=Sof(H35B)=Sof(C36B)=Sof(H36B)=Sof(C37B)=
 Sof(H37B)=FVAR(1)
7.a Aromatic/amide H refined with riding coordinates:
 C1(H1), C3(H3), C5(H5), C10(H10), C11(H11), C12(H12), C16(H16), C18(H18),
 C20(H20), C25(H25), C26(H26), C27(H27), C37A(H37A), C36A(H36A), C35A(H35A),
 C34A(H34A), C33A(H33A), C33B(H33B), C34B(H34B), C35B(H35B), C36B(H36B),
 C37B(H37B)
7.b Idealised Me refined as rotating group:
 C14(H14a,H14b,H14c), C15(H15a,H15b,H15c), C29(H29a,H29b,H29c), C30(H30a,H30b,
 H30c), C31A(H31a,H31b,H31c), C31B(H31d,H31e,H31f)
;
_olex2_submission_special_instructions 'No special instructions were received'

loop_
_space_group_symop_operation_xyz
'x, y, z'
'-x, y+1/2, -z'

loop_
_atom_site_label
_atom_site_type_symbol
_atom_site_fract_x
_atom_site_fract_y
_atom_site_fract_z
_atom_site_U_iso_or_equiv
_atom_site_adp_type
_atom_site_occupancy
_atom_site_site_symmetry_order
_atom_site_calc_flag
_atom_site_refinement_flags_posn
_atom_site_refinement_flags_adp
_atom_site_refinement_flags_occupancy
_atom_site_disorder_assembly
_atom_site_disorder_group
Cu1 Cu 0.71599(2) 0.50776(11) 0.19270(2) 0.01827(8) Uani 1 1 d . U . . .
Cl1 Cl 0.82489(7) 0.07834(12) 0.55311(4) 0.04385(16) Uani 1 1 d . U . . .
Cl2 Cl 0.50209(5) 0.46142(12) 0.42047(3) 0.03625(14) Uani 1 1 d . U . . .
Cl3 Cl 0.45355(6) 0.72690(12) -0.20986(3) 0.03733(14) Uani 1 1 d . U . . .
Cl4 Cl 0.78850(5) 0.36217(12) -0.07051(3) 0.03102(12) Uani 1 1 d . U . . .
O1 O 0.67099(12) 0.4931(2) 0.29944(8) 0.0226(3) Uani 1 1 d . U . . .
O2 O 0.72824(14) 0.4800(2) 0.08020(9) 0.0249(3) Uani 1 1 d . U . . .
N1 N 0.86527(15) 0.3923(2) 0.21836(10) 0.0202(3) Uani 1 1 d . U . . .
N2 N 0.59920(16) 0.6650(2) 0.17215(10) 0.0218(3) Uani 1 1 d . U . . .
C1 C 0.88976(19) 0.3234(3) 0.28556(13) 0.0224(4) Uani 1 1 d . U . . .
H1 H 0.9633 0.2745 0.2924 0.027 Uiso 1 1 calc R . . . .
C2 C 0.81419(19) 0.3148(3) 0.35098(13) 0.0223(4) Uani 1 1 d . U . . .
C3 C 0.8503(2) 0.2175(3) 0.41352(13) 0.0261(4) Uani 1 1 d . U . . .
H3 H 0.9229 0.1679 0.4131 0.031 Uiso 1 1 calc R . . . .
C4 C 0.7788(2) 0.1961(3) 0.47472(14) 0.0281(5) Uani 1 1 d . U . . .
C5 C 0.6695(2) 0.2686(3) 0.47641(13) 0.0267(4) Uani 1 1 d . U . . .
H5 H 0.6199 0.2506 0.5171 0.032 Uiso 1 1 calc R . . . .
C6 C 0.63572(19) 0.3670(3) 0.41735(12) 0.0239(4) Uani 1 1 d . U . . .
C7 C 0.70699(18) 0.3965(2) 0.35241(12) 0.0195(4) Uani 1 1 d . U . . .
C8 C 0.95164(18) 0.3759(3) 0.15937(12) 0.0213(4) Uani 1 1 d . U . . .
C9 C 0.95868(19) 0.2478(3) 0.11905(13) 0.0247(4) Uani 1 1 d . U . . .
C10 C 1.0460(2) 0.2336(3) 0.06446(14) 0.0288(4) Uani 1 1 d . U . . .
H10 H 1.0540 0.1483 0.0382 0.035 Uiso 1 1 calc R . . . .
C11 C 1.1204(2) 0.3447(3) 0.04910(14) 0.0316(5) Uani 1 1 d . U . . .
H11 H 1.1789 0.3336 0.0134 0.038 Uiso 1 1 calc R . . . .
C12 C 1.1079(2) 0.4726(3) 0.08689(14) 0.0306(5) Uani 1 1 d . U . . .
H12 H 1.1562 0.5479 0.0747 0.037 Uiso 1 1 calc R . . . .
C13 C 1.02367(18) 0.4907(3) 0.14323(13) 0.0260(4) Uani 1 1 d . U . . .
C14 C 0.8733(3) 0.1285(3) 0.13118(17) 0.0360(5) Uani 1 1 d . U . . .
H14A H 0.8867 0.0535 0.0944 0.054 Uiso 1 1 calc GR . . . .
H14B H 0.7905 0.1605 0.1206 0.054 Uiso 1 1 calc GR . . . .
H14C H 0.8883 0.0953 0.1862 0.054 Uiso 1 1 calc GR . . . .
C15 C 1.0105(3) 0.6299(3) 0.18402(18) 0.0371(6) Uani 1 1 d . U . . .
H15A H 0.9334 0.6711 0.1640 0.056 Uiso 1 1 calc GR . . . .
H15B H 1.0754 0.6912 0.1724 0.056 Uiso 1 1 calc GR . . . .
H15C H 1.0142 0.6164 0.2418 0.056 Uiso 1 1 calc GR . . . .
C16 C 0.5535(2) 0.7044(3) 0.10033(13) 0.0252(4) Uani 1 1 d . U . . .
H16 H 0.4975 0.7777 0.0981 0.030 Uiso 1 1 calc R . . . .
C17 C 0.5793(2) 0.6477(3) 0.02319(12) 0.0236(4) Uani 1 1 d . U . . .
C18 C 0.5142(2) 0.7053(3) -0.04732(13) 0.0280(4) Uani 1 1 d . U . . .
H18 H 0.4580 0.7769 -0.0429 0.034 Uiso 1 1 calc R . . . .
C19 C 0.5337(2) 0.6556(3) -0.12248(13) 0.0254(4) Uani 1 1 d . U . . .
C20 C 0.6184(2) 0.5489(3) -0.13103(12) 0.0230(4) Uani 1 1 d . U . . .
H20 H 0.6309 0.5157 -0.1823 0.028 Uiso 1 1 calc R . . . .
C21 C 0.68274(17) 0.4939(3) -0.06203(11) 0.0203(4) Uani 1 1 d . U . . .
C22 C 0.66619(18) 0.5392(2) 0.01812(11) 0.0199(4) Uani 1 1 d . U . . .
C23 C 0.5518(2) 0.7403(3) 0.23780(12) 0.0227(4) Uani 1 1 d . U . . .
C24 C 0.6228(2) 0.8445(3) 0.27867(14) 0.0293(5) Uani 1 1 d . U . . .
C25 C 0.5699(3) 0.9253(3) 0.33580(15) 0.0366(6) Uani 1 1 d . U . . .
H25 H 0.6149 0.9968 0.3633 0.044 Uiso 1 1 calc R . . . .
C26 C 0.4516(3) 0.9006(3) 0.35195(14) 0.0374(6) Uani 1 1 d . U . . .
H26 H 0.4167 0.9572 0.3888 0.045 Uiso 1 1 calc R . . . .
C27 C 0.3853(2) 0.7920(3) 0.31358(14) 0.0341(5) Uani 1 1 d . U . . .
H27 H 0.3066 0.7744 0.3261 0.041 Uiso 1 1 calc R . . . .
C28 C 0.4341(2) 0.7079(3) 0.25621(13) 0.0275(4) Uani 1 1 d . U . . .
C29 C 0.7523(3) 0.8692(4) 0.26205(19) 0.0457(7) Uani 1 1 d . U . . .
H29A H 0.8014 0.7895 0.2801 0.068 Uiso 1 1 calc GR . . . .
H29B H 0.7837 0.9515 0.2907 0.068 Uiso 1 1 calc GR . . . .
H29C H 0.7545 0.8823 0.2047 0.068 Uiso 1 1 calc GR . . . .
C30 C 0.3648(2) 0.5852(3) 0.21822(17) 0.0383(6) Uani 1 1 d . U . . .
H30A H 0.3406 0.6044 0.1617 0.058 Uiso 1 1 calc GR . . . .
H30B H 0.2936 0.5694 0.2453 0.058 Uiso 1 1 calc GR . . . .
H30C H 0.4157 0.5032 0.2233 0.058 Uiso 1 1 calc GR . . . .
C32A C 0.8210(18) 0.6396(14) 0.5640(5) 0.042(2) Uani 0.48(2) 1 d D U P A 1
C31A C 0.8045(17) 0.6897(17) 0.4760(6) 0.058(3) Uani 0.48(2) 1 d D U P A 1
H31A H 0.7191 0.6987 0.4577 0.087 Uiso 0.48(2) 1 calc GR . P A 1
H31B H 0.8406 0.6229 0.4424 0.087 Uiso 0.48(2) 1 calc GR . P A 1
H31C H 0.8436 0.7792 0.4723 0.087 Uiso 0.48(2) 1 calc GR . P A 1
C37A C 0.775(2) 0.7197(15) 0.6241(6) 0.046(2) Uani 0.48(2) 1 d D U P A 1
H37A H 0.7331 0.8021 0.6098 0.055 Uiso 0.48(2) 1 calc R . P A 1
C36A C 0.7925(15) 0.6785(13) 0.7053(6) 0.043(2) Uani 0.48(2) 1 d D U P A 1
H36A H 0.7624 0.7336 0.7449 0.051 Uiso 0.48(2) 1 calc R . P A 1
C35A C 0.8547(12) 0.5546(12) 0.7272(5) 0.0382(19) Uani 0.48(2) 1 d D U P A 1
H35A H 0.8680 0.5277 0.7815 0.046 Uiso 0.48(2) 1 calc R . P A 1
C34A C 0.8968(12) 0.4711(11) 0.6672(6) 0.039(2) Uani 0.48(2) 1 d D U P A 1
H34A H 0.9380 0.3879 0.6814 0.047 Uiso 0.48(2) 1 calc R . P A 1
C33A C 0.8774(15) 0.5124(12) 0.5861(6) 0.042(2) Uani 0.48(2) 1 d D U P A 1
H33A H 0.9025 0.4542 0.5460 0.050 Uiso 0.48(2) 1 calc R . P A 1
C31B C 0.7660(15) 0.7159(15) 0.4824(5) 0.056(3) Uani 0.52(2) 1 d D U P A 2
H31D H 0.8208 0.7923 0.4759 0.083 Uiso 0.52(2) 1 calc GR . P A 2
H31E H 0.6839 0.7509 0.4791 0.083 Uiso 0.52(2) 1 calc GR . P A 2
H31F H 0.7717 0.6480 0.4401 0.083 Uiso 0.52(2) 1 calc GR . P A 2
C32B C 0.8000(16) 0.6471(13) 0.5651(5) 0.041(2) Uani 0.52(2) 1 d D U P A 2
C33B C 0.8662(14) 0.5224(11) 0.5689(6) 0.0450(19) Uani 0.52(2) 1 d D U P A 2
H33B H 0.8881 0.4819 0.5216 0.054 Uiso 0.52(2) 1 calc R . P A 2
C34B C 0.8996(13) 0.4583(11) 0.6438(7) 0.047(2) Uani 0.52(2) 1 d D U P A 2
H34B H 0.9412 0.3732 0.6460 0.057 Uiso 0.52(2) 1 calc R . P A 2
C35B C 0.8712(12) 0.5204(11) 0.7154(6) 0.048(2) Uani 0.52(2) 1 d D U P A 2
H35B H 0.8928 0.4762 0.7652 0.058 Uiso 0.52(2) 1 calc R . P A 2
C36B C 0.8105(13) 0.6486(12) 0.7124(5) 0.044(2) Uani 0.52(2) 1 d D U P A 2
H36B H 0.7933 0.6923 0.7601 0.052 Uiso 0.52(2) 1 calc R . P A 2
C37B C 0.7758(17) 0.7108(13) 0.6372(5) 0.043(2) Uani 0.52(2) 1 d D U P A 2
H37B H 0.7356 0.7968 0.6350 0.052 Uiso 0.52(2) 1 calc R . P A 2

loop_
_atom_site_aniso_label
_atom_site_aniso_U_11
_atom_site_aniso_U_22
_atom_site_aniso_U_33
_atom_site_aniso_U_23
_atom_site_aniso_U_13
_atom_site_aniso_U_12
Cu1 0.01900(13) 0.02031(15) 0.01567(13) 0.00055(11) 0.00270(9) 0.00363(11)
Cl1 0.0654(4) 0.0371(3) 0.0310(3) 0.0158(3) 0.0140(3) 0.0142(3)
Cl2 0.0296(2) 0.0512(4) 0.0299(3) 0.0040(2) 0.0119(2) 0.0114(2)
Cl3 0.0496(3) 0.0407(3) 0.0203(2) 0.0039(2) -0.0022(2) 0.0187(3)
Cl4 0.0373(3) 0.0325(3) 0.0239(2) -0.0020(2) 0.00579(19) 0.0160(2)
O1 0.0244(6) 0.0253(8) 0.0183(6) 0.0014(6) 0.0038(5) 0.0057(6)
O2 0.0269(7) 0.0295(9) 0.0182(6) 0.0010(6) 0.0021(5) 0.0117(6)
N1 0.0196(7) 0.0222(8) 0.0189(7) 0.0011(6) 0.0033(6) 0.0025(6)
N2 0.0247(8) 0.0228(8) 0.0185(8) -0.0008(7) 0.0047(6) 0.0048(7)
C1 0.0202(9) 0.0246(10) 0.0224(9) 0.0013(8) 0.0023(7) 0.0040(8)
C2 0.0241(9) 0.0233(10) 0.0195(8) 0.0000(8) 0.0024(7) 0.0014(8)
C3 0.0309(10) 0.0240(10) 0.0233(9) 0.0018(8) 0.0036(8) 0.0066(8)
C4 0.0399(12) 0.0236(11) 0.0211(9) 0.0033(8) 0.0045(8) 0.0023(9)
C5 0.0341(11) 0.0269(11) 0.0205(9) -0.0004(8) 0.0090(8) -0.0029(9)
C6 0.0242(9) 0.0277(11) 0.0205(9) -0.0035(8) 0.0052(7) -0.0001(8)
C7 0.0219(9) 0.0203(9) 0.0161(8) -0.0014(7) 0.0011(7) -0.0011(7)
C8 0.0169(8) 0.0274(10) 0.0199(9) 0.0040(8) 0.0038(7) 0.0042(8)
C9 0.0233(9) 0.0268(11) 0.0248(9) 0.0017(8) 0.0067(8) 0.0041(8)
C10 0.0297(11) 0.0317(12) 0.0261(10) -0.0006(9) 0.0077(8) 0.0078(9)
C11 0.0241(10) 0.0432(14) 0.0288(10) 0.0010(10) 0.0093(8) 0.0048(9)
C12 0.0238(9) 0.0380(14) 0.0313(11) 0.0029(9) 0.0087(8) -0.0032(9)
C13 0.0220(8) 0.0290(12) 0.0276(9) 0.0008(9) 0.0046(7) -0.0015(8)
C14 0.0440(13) 0.0286(12) 0.0377(12) -0.0031(10) 0.0143(10) -0.0042(11)
C15 0.0388(13) 0.0286(12) 0.0470(14) -0.0058(11) 0.0191(11) -0.0084(10)
C16 0.0300(10) 0.0249(10) 0.0211(9) 0.0000(8) 0.0052(8) 0.0104(8)
C17 0.0275(10) 0.0252(10) 0.0181(9) -0.0001(8) 0.0031(7) 0.0065(8)
C18 0.0333(11) 0.0276(11) 0.0229(10) 0.0018(8) 0.0025(8) 0.0123(9)
C19 0.0301(10) 0.0258(11) 0.0194(9) 0.0033(8) -0.0002(7) 0.0049(9)
C20 0.0280(9) 0.0235(10) 0.0180(9) -0.0006(7) 0.0043(7) 0.0003(8)
C21 0.0217(8) 0.0193(9) 0.0203(8) 0.0001(8) 0.0048(6) 0.0024(8)
C22 0.0214(8) 0.0210(10) 0.0173(8) 0.0005(7) 0.0029(7) 0.0010(7)
C23 0.0294(10) 0.0219(10) 0.0174(8) 0.0005(8) 0.0057(7) 0.0081(8)
C24 0.0411(12) 0.0252(11) 0.0226(9) 0.0006(9) 0.0072(9) 0.0006(9)
C25 0.0616(17) 0.0243(11) 0.0241(10) -0.0031(9) 0.0061(10) 0.0041(11)
C26 0.0565(15) 0.0354(13) 0.0227(10) 0.0026(9) 0.0145(10) 0.0200(12)
C27 0.0359(12) 0.0421(14) 0.0263(10) 0.0064(10) 0.0123(9) 0.0181(11)
C28 0.0277(10) 0.0328(12) 0.0222(9) 0.0037(9) 0.0044(8) 0.0099(9)
C29 0.0491(16) 0.0430(16) 0.0473(15) -0.0117(13) 0.0159(12) -0.0171(13)
C30 0.0262(11) 0.0499(17) 0.0385(13) -0.0034(12) 0.0021(10) 0.0007(11)
C32A 0.034(6) 0.037(4) 0.054(4) 0.003(3) -0.005(3) -0.016(3)
C31A 0.069(9) 0.047(6) 0.055(4) 0.005(3) -0.007(3) -0.008(5)
C37A 0.041(5) 0.038(4) 0.055(4) 0.010(3) -0.002(3) -0.009(3)
C36A 0.035(4) 0.035(4) 0.058(4) 0.010(3) 0.005(3) -0.005(3)
C35A 0.033(3) 0.035(4) 0.047(3) 0.007(3) 0.007(2) -0.008(3)
C34A 0.031(3) 0.035(4) 0.050(4) 0.007(3) 0.004(4) -0.006(3)
C33A 0.040(4) 0.034(3) 0.050(4) 0.003(3) 0.002(3) -0.013(3)
C31B 0.074(8) 0.050(5) 0.039(3) -0.002(3) -0.008(3) -0.002(4)
C32B 0.034(5) 0.042(4) 0.044(3) 0.002(2) -0.006(2) -0.013(3)
C33B 0.040(3) 0.039(3) 0.053(4) 0.002(3) -0.007(3) -0.017(3)
C34B 0.042(3) 0.040(3) 0.057(4) 0.005(3) -0.004(4) -0.016(3)
C35B 0.044(5) 0.041(4) 0.057(4) 0.009(3) -0.004(3) -0.016(3)
C36B 0.038(5) 0.045(5) 0.046(3) 0.009(2) 0.000(2) -0.018(3)
C37B 0.038(4) 0.043(4) 0.047(3) 0.005(3) -0.002(3) -0.012(3)

loop_
_atom_type_symbol
_atom_type_description
_atom_type_scat_dispersion_real
_atom_type_scat_dispersion_imag
_atom_type_scat_source
C C 0.0150 0.0070 'International Tables Vol C Tables 4.2.6.8 and 6.1.1.4'
H H 0.0000 0.0000 'International Tables Vol C Tables 4.2.6.8 and 6.1.1.4'
Cl Cl 0.3290 0.5400 'International Tables Vol C Tables 4.2.6.8 and 6.1.1.4'
Cu Cu -2.7970 3.6880 'International Tables Vol C Tables 4.2.6.8 and 6.1.1.4'
N N 0.0250 0.0140 'International Tables Vol C Tables 4.2.6.8 and 6.1.1.4'
O O 0.0410 0.0250 'International Tables Vol C Tables 4.2.6.8 and 6.1.1.4'

loop_
_geom_angle_atom_site_label_1
_geom_angle_atom_site_label_2
_geom_angle_atom_site_label_3
_geom_angle
O1 Cu1 O2 163.53(8)
O1 Cu1 N1 93.42(7)
O1 Cu1 N2 88.89(7)
O2 Cu1 N1 88.95(7)
O2 Cu1 N2 93.18(7)
N2 Cu1 N1 164.46(8)
C7 O1 Cu1 126.01(13)
C22 O2 Cu1 128.67(13)
C1 N1 Cu1 123.47(14)
C1 N1 C8 115.84(17)
C8 N1 Cu1 120.63(13)
C16 N2 Cu1 123.73(14)
C16 N2 C23 114.16(17)
C23 N2 Cu1 122.01(13)
N1 C1 H1 116.8
N1 C1 C2 126.32(19)
C2 C1 H1 116.8
C3 C2 C1 116.63(19)
C3 C2 C7 120.90(19)
C7 C2 C1 122.45(19)
C2 C3 H3 119.9
C4 C3 C2 120.1(2)
C4 C3 H3 119.9
C3 C4 Cl1 120.15(19)
C3 C4 C5 121.0(2)
C5 C4 Cl1 118.85(17)
C4 C5 H5 120.4
C6 C5 C4 119.2(2)
C6 C5 H5 120.4
C5 C6 Cl2 119.66(17)
C5 C6 C7 122.7(2)
C7 C6 Cl2 117.59(17)
O1 C7 C2 124.57(18)
O1 C7 C6 119.58(19)
C2 C7 C6 115.85(19)
C9 C8 N1 119.54(19)
C13 C8 N1 118.5(2)
C13 C8 C9 121.93(19)
C8 C9 C10 118.2(2)
C8 C9 C14 121.75(19)
C10 C9 C14 120.0(2)
C9 C10 H10 119.6
C11 C10 C9 120.8(2)
C11 C10 H10 119.6
C10 C11 H11 120.0
C10 C11 C12 120.0(2)
C12 C11 H11 120.0
C11 C12 H12 119.4
C11 C12 C13 121.2(2)
C13 C12 H12 119.4
C8 C13 C12 117.8(2)
C8 C13 C15 121.26(19)
C12 C13 C15 120.9(2)
C9 C14 H14A 109.5
C9 C14 H14B 109.5
C9 C14 H14C 109.5
H14A C14 H14B 109.5
H14A C14 H14C 109.5
H14B C14 H14C 109.5
C13 C15 H15A 109.5
C13 C15 H15B 109.5
C13 C15 H15C 109.5
H15A C15 H15B 109.5
H15A C15 H15C 109.5
H15B C15 H15C 109.5
N2 C16 H16 116.3
N2 C16 C17 127.5(2)
C17 C16 H16 116.3
C18 C17 C16 116.90(19)
C18 C17 C22 121.22(19)
C22 C17 C16 121.88(18)
C17 C18 H18 120.0
C19 C18 C17 119.9(2)
C19 C18 H18 120.0
C18 C19 Cl3 120.03(18)
C18 C19 C20 121.3(2)
C20 C19 Cl3 118.69(16)
C19 C20 H20 120.7
C21 C20 C19 118.64(19)
C21 C20 H20 120.7
C20 C21 Cl4 119.79(15)
C20 C21 C22 123.17(19)
C22 C21 Cl4 117.04(15)
O2 C22 C17 124.70(17)
O2 C22 C21 119.50(18)
C17 C22 C21 115.79(18)
C24 C23 N2 119.1(2)
C24 C23 C28 122.4(2)
C28 C23 N2 118.5(2)
C23 C24 C25 117.8(2)
C23 C24 C29 121.1(2)
C25 C24 C29 121.1(2)
C24 C25 H25 119.5
C26 C25 C24 120.9(3)
C26 C25 H25 119.5
C25 C26 H26 119.9
C27 C26 C25 120.1(2)
C27 C26 H26 119.9
C26 C27 H27 119.4
C26 C27 C28 121.1(2)
C28 C27 H27 119.4
C23 C28 C30 121.5(2)
C27 C28 C23 117.4(2)
C27 C28 C30 121.0(2)
C24 C29 H29A 109.5
C24 C29 H29B 109.5
C24 C29 H29C 109.5
H29A C29 H29B 109.5
H29A C29 H29C 109.5
H29B C29 H29C 109.5
C28 C30 H30A 109.5
C28 C30 H30B 109.5
C28 C30 H30C 109.5
H30A C30 H30B 109.5
H30A C30 H30C 109.5
H30B C30 H30C 109.5
C37A C32A C31A 119.9(7)
C37A C32A C33A 118.5(8)
C33A C32A C31A 121.6(7)
C32A C31A H31A 109.5
C32A C31A H31B 109.5
C32A C31A H31C 109.5
H31A C31A H31B 109.5
H31A C31A H31C 109.5
H31B C31A H31C 109.5
C32A C37A H37A 119.5
C32A C37A C36A 121.0(8)
C36A C37A H37A 119.5
C37A C36A H36A 120.1
C35A C36A C37A 119.8(7)
C35A C36A H36A 120.1
C36A C35A H35A 120.2
C36A C35A C34A 119.7(6)
C34A C35A H35A 120.2
C35A C34A H34A 120.0
C35A C34A C33A 119.9(6)
C33A C34A H34A 120.0
C32A C33A C34A 120.9(7)
C32A C33A H33A 119.6
C34A C33A H33A 119.6
H31D C31B H31E 109.5
H31D C31B H31F 109.5
H31E C31B H31F 109.5
C32B C31B H31D 109.5
C32B C31B H31E 109.5
C32B C31B H31F 109.5
C33B C32B C31B 118.9(6)
C37B C32B C31B 122.0(7)
C37B C32B C33B 118.9(7)
C32B C33B H33B 120.0
C32B C33B C34B 119.9(7)
C34B C33B H33B 120.0
C33B C34B H34B 119.7
C35B C34B C33B 120.6(7)
C35B C34B H34B 119.7
C34B C35B H35B 120.1
C36B C35B C34B 119.8(6)
C36B C35B H35B 120.1
C35B C36B H36B 120.4
C35B C36B C37B 119.2(6)
C37B C36B H36B 120.4
C32B C37B C36B 121.4(7)
C32B C37B H37B 119.3
C36B C37B H37B 119.3

loop_
_geom_bond_atom_site_label_1
_geom_bond_atom_site_label_2
_geom_bond_distance
Cu1 O1 1.8932(14)
Cu1 O2 1.8995(15)
Cu1 N1 1.9845(17)
Cu1 N2 1.9789(18)
Cl1 C4 1.745(2)
Cl2 C6 1.732(2)
Cl3 C19 1.743(2)
Cl4 C21 1.730(2)
O1 C7 1.300(3)
O2 C22 1.296(2)
N1 C1 1.292(3)
N1 C8 1.448(2)
N2 C16 1.292(3)
N2 C23 1.448(3)
C1 H1 0.9300
C1 C2 1.442(3)
C2 C3 1.411(3)
C2 C7 1.418(3)
C3 H3 0.9300
C3 C4 1.368(3)
C4 C5 1.392(3)
C5 H5 0.9300
C5 C6 1.374(3)
C6 C7 1.430(3)
C8 C9 1.397(3)
C8 C13 1.395(3)
C9 C10 1.401(3)
C9 C14 1.504(3)
C10 H10 0.9300
C10 C11 1.380(4)
C11 H11 0.9300
C11 C12 1.383(4)
C12 H12 0.9300
C12 C13 1.400(3)
C13 C15 1.502(3)
C14 H14A 0.9600
C14 H14B 0.9600
C14 H14C 0.9600
C15 H15A 0.9600
C15 H15B 0.9600
C15 H15C 0.9600
C16 H16 0.9300
C16 C17 1.444(3)
C17 C18 1.409(3)
C17 C22 1.418(3)
C18 H18 0.9300
C18 C19 1.370(3)
C19 C20 1.399(3)
C20 H20 0.9300
C20 C21 1.376(3)
C21 C22 1.426(3)
C23 C24 1.390(3)
C23 C28 1.402(3)
C24 C25 1.397(3)
C24 C29 1.504(4)
C25 H25 0.9300
C25 C26 1.381(4)
C26 H26 0.9300
C26 C27 1.379(4)
C27 H27 0.9300
C27 C28 1.396(3)
C28 C30 1.494(4)
C29 H29A 0.9600
C29 H29B 0.9600
C29 H29C 0.9600
C30 H30A 0.9600
C30 H30B 0.9600
C30 H30C 0.9600
C32A C31A 1.523(5)
C32A C37A 1.3912(19)
C32A C33A 1.3913(19)
C31A H31A 0.9600
C31A H31B 0.9600
C31A H31C 0.9600
C37A H37A 0.9300
C37A C36A 1.3913(19)
C36A H36A 0.9300
C36A C35A 1.3912(19)
C35A H35A 0.9300
C35A C34A 1.3912(19)
C34A H34A 0.9300
C34A C33A 1.3914(19)
C33A H33A 0.9300
C31B H31D 0.9600
C31B H31E 0.9600
C31B H31F 0.9600
C31B C32B 1.523(5)
C32B C33B 1.3913(19)
C32B C37B 1.3912(19)
C33B H33B 0.9300
C33B C34B 1.3913(19)
C34B H34B 0.9300
C34B C35B 1.3912(19)
C35B H35B 0.9300
C35B C36B 1.3912(19)
C36B H36B 0.9300
C36B C37B 1.3913(19)
C37B H37B 0.9300

loop_
_twin_individual_id
_twin_individual_mass_fraction_refined
1 1.011(3)
2 -0.011(3)
